data_7061219
loop_
_publ_author_name
'Costa, Let\'icia D.'
'Guieu, Samuel'
'Faustino, Maria do Amparo F.'
'Tom\'e, Augusto C.'

_publ_section_title
;
 Straightforward synthesis of thiazolo[5,4-c]isoquinolines from
 dithiooxamide and 2-halobenzaldehydes
;
_journal_issue 8
_journal_name_full 'New Journal of Chemistry'
_journal_page_first 3602
_journal_page_last 3615
_journal_paper_doi 10.1039/D1NJ05536D
_journal_volume 46
_journal_year 2022
_chemical_formula_moiety 'C8 H4 F N S'
_chemical_formula_sum 'C8 H4 F N S'
_chemical_formula_weight 165.18
_chemical_name_systematic
;
2,5-bis(2-fluorophenyl)thiazolo[5,4-d]thiazole
;
_space_group_crystal_system monoclinic
_space_group_IT_number 14
_space_group_name_Hall '-P 2ybc'
_space_group_name_H-M_alt 'P 1 21/c 1'
_atom_sites_solution_hydrogens geom
_atom_sites_solution_primary direct
_atom_sites_solution_secondary difmap
_audit_creation_method SHELXL-2014
_audit_update_record
;
2021-07-29 deposited with the CCDC.	2022-01-20 downloaded from the CCDC.
;
_cell_angle_alpha 90
_cell_angle_beta 91.24(2)
_cell_angle_gamma 90
_cell_formula_units_Z 4
_cell_length_a 8.820(4)
_cell_length_b 5.152(2)
_cell_length_c 14.649(6)
_cell_measurement_reflns_used 36
_cell_measurement_temperature 150(2)
_cell_measurement_theta_max 26.573
_cell_measurement_theta_min 2.310
_cell_volume 665.5(5)
_computing_cell_refinement 'Bruker SMART'
_computing_data_collection 'Bruker SMART'
_computing_data_reduction 'Bruker SAINT'
_computing_molecular_graphics 'PLATON (Spek, 2009)'
_computing_publication_material 'SHELXL-2014 (Sheldrick, 2014)'
_computing_structure_refinement 'SHELXL-2014 (Sheldrick, 2014)'
_computing_structure_solution 'SHELXL-2014 (Sheldrick, 2014)'
_diffrn_ambient_temperature 150(2)
_diffrn_measured_fraction_theta_full 0.946
_diffrn_measured_fraction_theta_max 0.926
_diffrn_measurement_device_type ccd
_diffrn_measurement_method 'omega and phi scans'
_diffrn_radiation_type MoK\a
_diffrn_radiation_wavelength 0.71073
_diffrn_reflns_av_R_equivalents 0.1834
_diffrn_reflns_av_unetI/netI 0.1332
_diffrn_reflns_Laue_measured_fraction_full 0.946
_diffrn_reflns_Laue_measured_fraction_max 0.926
_diffrn_reflns_limit_h_max 11
_diffrn_reflns_limit_h_min -9
_diffrn_reflns_limit_k_max 6
_diffrn_reflns_limit_k_min -6
_diffrn_reflns_limit_l_max 18
_diffrn_reflns_limit_l_min -17
_diffrn_reflns_number 3625
_diffrn_reflns_point_group_measured_fraction_full 0.946
_diffrn_reflns_point_group_measured_fraction_max 0.926
_diffrn_reflns_theta_full 25.242
_diffrn_reflns_theta_max 26.573
_diffrn_reflns_theta_min 2.310
_diffrn_source 'fine-focus sealed tube'
_exptl_absorpt_coefficient_mu 0.419
_exptl_absorpt_correction_type multi-scan
_exptl_absorpt_process_details '(SADABS; Bruker, 2008)'
_exptl_crystal_colour yellow
_exptl_crystal_density_diffrn 1.649
_exptl_crystal_description needle
_exptl_crystal_F_000 336
_exptl_crystal_recrystallization_method 'Re-crystallisation from solvent'
_exptl_crystal_size_max 1.000
_exptl_crystal_size_mid 0.010
_exptl_crystal_size_min 0.010
_exptl_transmission_factor_max 0.7454
_exptl_transmission_factor_min 0.3442
_refine_diff_density_max 1.002
_refine_diff_density_min -1.227
_refine_diff_density_rms 0.270
_refine_ls_extinction_method none
_refine_ls_goodness_of_fit_ref 1.282
_refine_ls_hydrogen_treatment constr
_refine_ls_matrix_type full
_refine_ls_number_parameters 100
_refine_ls_number_reflns 1292
_refine_ls_number_restraints 0
_refine_ls_restrained_S_all 1.282
_refine_ls_R_factor_all 0.1548
_refine_ls_R_factor_gt 0.1145
_refine_ls_shift/su_max 0.000
_refine_ls_shift/su_mean 0.000
_refine_ls_structure_factor_coef Fsqd
_refine_ls_weighting_details 'w=1/[\s^2^(Fo^2^)+(0.1806P)^2^+1.0533P] where P=(Fo^2^+2Fc^2^)/3'
_refine_ls_weighting_scheme calc
_refine_ls_wR_factor_gt 0.3013
_refine_ls_wR_factor_ref 0.3303
_reflns_Friedel_coverage 0.000
_reflns_number_gt 935
_reflns_number_total 1292
_reflns_threshold_expression 'I > 2\s(I)'
_cod_data_source_file d1nj05536d2.cif
_cod_data_source_block shelx
_cod_depositor_comments 'Adding full bibliography for 7061219--7061230.cif.'
_cod_original_sg_symbol_H-M 'P 21/c'
_cod_database_code 7061219
_shelx_space_group_comment
;
The symmetry employed for this shelxl refinement is uniquely defined
by the following loop, which should always be used as a source of
symmetry information in preference to the above space-group names.
They are only intended as comments.
;
_shelx_estimated_absorpt_t_min 0.679
_shelx_estimated_absorpt_t_max 0.996
_shelxl_version_number 2014-3

loop_
_space_group_symop_operation_xyz
'x, y, z'
'-x, y+1/2, -z+1/2'
'-x, -y, -z'
'x, -y-1/2, z-1/2'

loop_
_atom_site_label
_atom_site_type_symbol
_atom_site_fract_x
_atom_site_fract_y
_atom_site_fract_z
_atom_site_U_iso_or_equiv
_atom_site_adp_type
_atom_site_occupancy
_atom_site_site_symmetry_order
_atom_site_calc_flag
_atom_site_refinement_flags_posn
_atom_site_refinement_flags_adp
_atom_site_refinement_flags_occupancy
_atom_site_disorder_assembly
_atom_site_disorder_group
S1 S 0.3312(2) 0.2291(3) 0.55099(11) 0.0214(7) Uani 1 1 d . . . . .
F1 F 0.1373(5) 0.6349(8) 0.5151(3) 0.0268(12) Uani 1 1 d . . . . .
N1 N 0.4707(7) 0.1777(10) 0.3961(4) 0.0204(14) Uani 1 1 d . . . . .
C1 C 0.1321(9) 0.9128(14) 0.2894(5) 0.0242(17) Uani 1 1 d . . . . .
H1 H 0.0786 1.0423 0.2555 0.029 Uiso 1 1 calc R U . . .
C2 C 0.0981(9) 0.8687(14) 0.3786(5) 0.0239(17) Uani 1 1 d . . . . .
H3 H 0.0241 0.9710 0.4080 0.029 Uiso 1 1 calc R U . . .
C3 C 0.1732(9) 0.6732(13) 0.4252(5) 0.0198(16) Uani 1 1 d . . . . .
C4 C 0.2824(10) 0.5197(12) 0.3874(4) 0.0223(17) Uani 1 1 d . . . . .
C5 C 0.3643(9) 0.3126(12) 0.4363(4) 0.0203(16) Uani 1 1 d . . . . .
C6 C 0.4696(9) -0.0030(12) 0.5428(4) 0.0189(16) Uani 1 1 d . . . . .
C7 C 0.2465(10) 0.7661(13) 0.2474(5) 0.0264(18) Uani 1 1 d . . . . .
H4 H 0.2734 0.8018 0.1862 0.032 Uiso 1 1 calc R U . . .
C8 C 0.3191(9) 0.5704(13) 0.2958(4) 0.0239(17) Uani 1 1 d . . . . .
H2 H 0.3945 0.4691 0.2672 0.029 Uiso 1 1 calc R U . . .

loop_
_atom_site_aniso_label
_atom_site_aniso_U_11
_atom_site_aniso_U_22
_atom_site_aniso_U_33
_atom_site_aniso_U_23
_atom_site_aniso_U_13
_atom_site_aniso_U_12
S1 0.0269(12) 0.0201(10) 0.0173(10) -0.0012(6) 0.0053(8) 0.0009(8)
F1 0.027(3) 0.032(2) 0.021(2) -0.0035(16) 0.0067(19) 0.004(2)
N1 0.021(4) 0.018(3) 0.021(3) -0.001(2) 0.001(3) -0.004(3)
C1 0.022(4) 0.026(3) 0.025(4) -0.001(3) -0.004(3) 0.003(3)
C2 0.016(4) 0.024(3) 0.032(4) -0.005(3) 0.002(3) 0.002(3)
C3 0.018(4) 0.024(3) 0.018(3) -0.003(3) 0.001(3) -0.001(3)
C4 0.027(5) 0.017(3) 0.022(3) -0.004(3) -0.005(3) -0.004(3)
C5 0.026(4) 0.017(3) 0.018(3) -0.003(2) 0.006(3) -0.001(3)
C6 0.025(4) 0.014(3) 0.019(3) -0.004(2) 0.006(3) -0.006(3)
C7 0.029(5) 0.025(4) 0.025(4) 0.002(3) -0.001(3) -0.002(3)
C8 0.027(5) 0.022(3) 0.023(4) 0.000(3) 0.004(3) 0.002(3)

loop_
_atom_type_symbol
_atom_type_description
_atom_type_scat_dispersion_real
_atom_type_scat_dispersion_imag
_atom_type_scat_source
C C 0.0033 0.0016 'International Tables Vol C Tables 4.2.6.8 and 6.1.1.4'
H H 0.0000 0.0000 'International Tables Vol C Tables 4.2.6.8 and 6.1.1.4'
N N 0.0061 0.0033 'International Tables Vol C Tables 4.2.6.8 and 6.1.1.4'
F F 0.0171 0.0103 'International Tables Vol C Tables 4.2.6.8 and 6.1.1.4'
S S 0.1246 0.1234 'International Tables Vol C Tables 4.2.6.8 and 6.1.1.4'

loop_
_geom_angle_atom_site_label_1
_geom_angle_atom_site_label_2
_geom_angle_atom_site_label_3
_geom_angle
_geom_angle_site_symmetry_1
_geom_angle_site_symmetry_3
_geom_angle_publ_flag
C6 S1 C5 88.3(3) . . ?
C5 N1 C6 108.8(6) . 3_656 ?
C2 C1 C7 120.0(7) . . ?
C2 C1 H1 120.0 . . ?
C7 C1 H1 120.0 . . ?
C1 C2 C3 118.9(7) . . ?
C1 C2 H3 120.6 . . ?
C3 C2 H3 120.6 . . ?
C4 C3 F1 118.8(6) . . ?
C4 C3 C2 123.7(7) . . ?
F1 C3 C2 117.5(6) . . ?
C3 C4 C8 117.0(6) . . ?
C3 C4 C5 124.3(6) . . ?
C8 C4 C5 118.6(7) . . ?
N1 C5 C4 120.9(6) . . ?
N1 C5 S1 115.6(5) . . ?
C4 C5 S1 123.6(6) . . ?
N1 C6 C6 117.3(9) 3_656 3_656 ?
N1 C6 S1 132.8(5) 3_656 . ?
C6 C6 S1 109.9(7) 3_656 . ?
C8 C7 C1 119.7(7) . . ?
C8 C7 H4 120.2 . . ?
C1 C7 H4 120.2 . . ?
C7 C8 C4 120.6(7) . . ?
C7 C8 H2 119.7 . . ?
C4 C8 H2 119.7 . . ?

loop_
_geom_bond_atom_site_label_1
_geom_bond_atom_site_label_2
_geom_bond_distance
_geom_bond_site_symmetry_2
_geom_bond_publ_flag
S1 C6 1.715(8) . ?
S1 C5 1.764(7) . ?
F1 C3 1.376(8) . ?
N1 C5 1.317(10) . ?
N1 C6 1.367(9) 3_656 ?
C1 C2 1.366(10) . ?
C1 C7 1.412(12) . ?
C1 H1 0.9500 . ?
C2 C3 1.379(10) . ?
C2 H3 0.9500 . ?
C3 C4 1.372(11) . ?
C4 C8 1.411(9) . ?
C4 C5 1.467(10) . ?
C6 N1 1.366(9) 3_656 ?
C6 C6 1.376(14) 3_656 ?
C7 C8 1.382(10) . ?
C7 H4 0.9500 . ?
C8 H2 0.9500 . ?

loop_
_geom_torsion_atom_site_label_1
_geom_torsion_atom_site_label_2
_geom_torsion_atom_site_label_3
_geom_torsion_atom_site_label_4
_geom_torsion
_geom_torsion_site_symmetry_1
_geom_torsion_site_symmetry_2
_geom_torsion_site_symmetry_3
_geom_torsion_site_symmetry_4
_geom_torsion_publ_flag
C7 C1 C2 C3 -2.4(11) . . . . ?
C1 C2 C3 C4 0.6(11) . . . . ?
C1 C2 C3 F1 179.5(6) . . . . ?
F1 C3 C4 C8 -178.1(6) . . . . ?
C2 C3 C4 C8 0.8(11) . . . . ?
F1 C3 C4 C5 0.5(11) . . . . ?
C2 C3 C4 C5 179.4(7) . . . . ?
C6 N1 C5 C4 178.6(6) 3_656 . . . ?
C6 N1 C5 S1 -0.6(8) 3_656 . . . ?
C3 C4 C5 N1 -178.2(7) . . . . ?
C8 C4 C5 N1 0.4(11) . . . . ?
C3 C4 C5 S1 1.0(11) . . . . ?
C8 C4 C5 S1 179.6(5) . . . . ?
C6 S1 C5 N1 -0.3(6) . . . . ?
C6 S1 C5 C4 -179.5(6) . . . . ?
C5 S1 C6 N1 179.0(7) . . . 3_656 ?
C5 S1 C6 C6 1.0(7) . . . 3_656 ?
C2 C1 C7 C8 2.9(11) . . . . ?
C1 C7 C8 C4 -1.4(11) . . . . ?
C3 C4 C8 C7 -0.3(11) . . . . ?
C5 C4 C8 C7 -179.0(7) . . . . ?
